data_4127718
loop_
_publ_author_name
'Li, Ping'
'Vik, Erik C.'
'Maier, Josef M.'
'Karki, Ishwor'
'Strickland, Sharon M. S.'
'Umana, Jessica M.'
'Smith, Mark D.'
'Pellechia, Perry J.'
'Shimizu, Ken D.'

_publ_section_title
;
 Electrostatically Driven CO-\p Aromatic Interactions.
;
_journal_issue 32
_journal_name_full 'Journal of the American Chemical Society'
_journal_page_first 12513
_journal_page_last 12517
_journal_paper_doi 10.1021/jacs.9b06363
_journal_volume 141
_journal_year 2019
_chemical_formula_moiety 'C26 H11 F8 N O3'
_chemical_formula_sum 'C26 H11 F8 N O3'
_chemical_formula_weight 537.36
_space_group_crystal_system monoclinic
_space_group_IT_number 14
_space_group_name_Hall '-P 2ybc'
_space_group_name_H-M_alt 'P 1 21/c 1'
_symmetry_space_group_name_Hall '-P 2ybc'
_symmetry_space_group_name_H-M 'P 1 21/c 1'
_atom_sites_solution_hydrogens geom
_atom_sites_solution_primary dual
_audit_creation_date 2017-03-24
_audit_creation_method
;
Olex2 1.2
(compiled 2017.03.02 svn.r3394 for OlexSys, GUI svn.r5324)
;
_cell_angle_alpha 90
_cell_angle_beta 93.467(4)
_cell_angle_gamma 90
_cell_formula_units_Z 4
_cell_length_a 17.232(2)
_cell_length_b 8.4715(11)
_cell_length_c 14.2645(17)
_cell_measurement_reflns_used 9367
_cell_measurement_temperature 100(2)
_cell_measurement_theta_max 28.26
_cell_measurement_theta_min 2.37
_cell_volume 2078.5(4)
_computing_cell_refinement 'SAINT v8.37A (Bruker, 2015)'
_computing_data_collection 'Bruker APEX3 v2016.5-0 (Bruker, 2016)'
_computing_data_reduction 'SAINT v8.37A (Bruker, 2015)'
_computing_molecular_graphics 'Olex2 (Dolomanov et al., 2009)'
_computing_publication_material 'Olex2 (Dolomanov et al., 2009)'
_computing_structure_refinement 'XL (Sheldrick, 2008)'
_computing_structure_solution 'XT (Sheldrick, 2015)'
_diffrn_ambient_temperature 100(2)
_diffrn_detector 'Bruker PHOTON-100 area detector'
_diffrn_detector_area_resol_mean 10.4
_diffrn_detector_type 'CMOS area detector'
_diffrn_measured_fraction_theta_full 0.999
_diffrn_measured_fraction_theta_max 0.999
_diffrn_measurement_device 'three-circle diffractometer'
_diffrn_measurement_device_type 'Bruker D8 Quest'
_diffrn_measurement_method '\w and \f scans'
_diffrn_radiation_monochromator 'mirror optics'
_diffrn_radiation_probe x-ray
_diffrn_radiation_type MoK\a
_diffrn_radiation_wavelength 0.71073
_diffrn_reflns_av_R_equivalents 0.0406
_diffrn_reflns_av_unetI/netI 0.0220
_diffrn_reflns_Laue_measured_fraction_full 0.999
_diffrn_reflns_Laue_measured_fraction_max 0.999
_diffrn_reflns_limit_h_max 23
_diffrn_reflns_limit_h_min -22
_diffrn_reflns_limit_k_max 11
_diffrn_reflns_limit_k_min -11
_diffrn_reflns_limit_l_max 19
_diffrn_reflns_limit_l_min -19
_diffrn_reflns_number 65713
_diffrn_reflns_point_group_measured_fraction_full 0.999
_diffrn_reflns_point_group_measured_fraction_max 0.999
_diffrn_reflns_theta_full 28.373
_diffrn_reflns_theta_max 28.373
_diffrn_reflns_theta_min 2.368
_diffrn_source 'microfocus sealed X-ray tube'
_diffrn_source_type 'Incoatec I\ms'
_diffrn_standards_number 0
_exptl_absorpt_coefficient_mu 0.161
_exptl_absorpt_correction_T_max 0.8621
_exptl_absorpt_correction_T_min 0.8360
_exptl_absorpt_correction_type multi-scan
_exptl_absorpt_process_details
;
SADABS-2016/2 (Bruker,2016/2) was used for absorption correction.
wR2(int) was 0.1137 before and 0.0481 after correction.
The Ratio of minimum to maximum transmission is 0.9697.
The \l/2 correction factor is Not present.
;
_exptl_crystal_colour colourless
_exptl_crystal_colour_primary colourless
_exptl_crystal_density_diffrn 1.717
_exptl_crystal_description 'rhombic plate'
_exptl_crystal_F_000 1080
_exptl_crystal_size_max 0.22
_exptl_crystal_size_mid 0.16
_exptl_crystal_size_min 0.05
_refine_diff_density_max 0.397
_refine_diff_density_min -0.273
_refine_diff_density_rms 0.059
_refine_ls_extinction_method none
_refine_ls_goodness_of_fit_ref 1.041
_refine_ls_hydrogen_treatment constr
_refine_ls_matrix_type full
_refine_ls_number_parameters 343
_refine_ls_number_reflns 5193
_refine_ls_number_restraints 0
_refine_ls_restrained_S_all 1.041
_refine_ls_R_factor_all 0.0571
_refine_ls_R_factor_gt 0.0424
_refine_ls_shift/su_max 0.000
_refine_ls_shift/su_mean 0.000
_refine_ls_structure_factor_coef Fsqd
_refine_ls_weighting_details 'w=1/[\s^2^(Fo^2^)+(0.0435P)^2^+1.7527P] where P=(Fo^2^+2Fc^2^)/3'
_refine_ls_weighting_scheme calc
_refine_ls_wR_factor_gt 0.0960
_refine_ls_wR_factor_ref 0.1029
_reflns_Friedel_coverage 0.000
_reflns_number_gt 4246
_reflns_number_total 5193
_reflns_threshold_expression 'I > 2\s(I)'
_cod_data_source_file ja9b06363_si_002.cif
_cod_data_source_block lpe147
_cod_original_cell_volume 2078.6(4)
_cod_database_code 4127718
_shelx_shelxl_version_number 2016/6
_shelx_space_group_comment
;
The symmetry employed for this shelxl refinement is uniquely defined
by the following loop, which should always be used as a source of
symmetry information in preference to the above space-group names.
They are only intended as comments.
;
_shelx_estimated_absorpt_t_max 0.992
_shelx_estimated_absorpt_t_min 0.966
_olex2_refinement_description
;
1. Fixed Uiso
 At 1.2 times of:
  All C(H) groups, All C(H,H) groups
2.a Ternary CH refined with riding coordinates:
 C1(H1), C2(H2), C5(H5), C6(H6)
2.b Secondary CH2 refined with riding coordinates:
 C21(H21A,H21B), C22(H22A,H22B)
2.c Aromatic/amide H refined with riding coordinates:
 C24(H24), C25(H25), C26(H26)
;
_olex2_submission_special_instructions 'No special instructions were received'

loop_
_space_group_symop_operation_xyz
'x, y, z'
'-x, y+1/2, -z+1/2'
'-x, -y, -z'
'x, -y-1/2, z-1/2'

loop_
_atom_site_label
_atom_site_type_symbol
_atom_site_fract_x
_atom_site_fract_y
_atom_site_fract_z
_atom_site_U_iso_or_equiv
_atom_site_adp_type
_atom_site_occupancy
_atom_site_site_symmetry_order
_atom_site_calc_flag
_atom_site_refinement_flags_posn
F1 F 0.08196(6) 0.55320(13) 0.00831(7) 0.0243(2) Uani 1 1 d .
F2 F -0.02932(6) 0.78059(15) 0.00173(8) 0.0328(3) Uani 1 1 d .
F3 F -0.03277(6) 0.99730(14) 0.14054(8) 0.0327(3) Uani 1 1 d .
F4 F 0.07143(6) 0.98809(12) 0.28878(8) 0.0258(2) Uani 1 1 d .
F5 F 0.20321(6) 0.63964(12) 0.49853(6) 0.0214(2) Uani 1 1 d .
F6 F 0.21045(6) 0.33059(13) 0.54202(6) 0.0257(2) Uani 1 1 d .
F7 F 0.21173(6) 0.10952(11) 0.40577(7) 0.0233(2) Uani 1 1 d .
F8 F 0.20648(6) 0.19504(11) 0.22366(6) 0.0204(2) Uani 1 1 d .
O1 O 0.36140(7) 0.80305(14) 0.38295(9) 0.0226(3) Uani 1 1 d .
O2 O 0.37104(7) 0.43602(14) 0.15030(8) 0.0186(2) Uani 1 1 d .
O3 O 0.38330(6) 0.31948(13) 0.36867(8) 0.0170(2) Uani 1 1 d .
N1 N 0.38535(7) 0.61407(15) 0.27219(9) 0.0126(3) Uani 1 1 d .
C1 C 0.19713(9) 0.74770(18) 0.30042(11) 0.0138(3) Uani 1 1 d .
H1 H 0.193559 0.826666 0.352087 0.017 Uiso 1 1 calc R
C2 C 0.27216(9) 0.76840(18) 0.24548(11) 0.0138(3) Uani 1 1 d .
H2 H 0.274228 0.876735 0.217893 0.017 Uiso 1 1 calc R
C3 C 0.34377(9) 0.73738(18) 0.31004(11) 0.0145(3) Uani 1 1 d .
C4 C 0.34805(9) 0.54845(18) 0.19175(10) 0.0128(3) Uani 1 1 d .
C5 C 0.27448(9) 0.64205(18) 0.16776(11) 0.0131(3) Uani 1 1 d .
H5 H 0.277686 0.694036 0.105168 0.016 Uiso 1 1 calc R
C6 C 0.20070(9) 0.53516(18) 0.16735(10) 0.0123(3) Uani 1 1 d .
H6 H 0.199941 0.452499 0.117253 0.015 Uiso 1 1 calc R
C7 C 0.13272(9) 0.64834(19) 0.15517(11) 0.0148(3) Uani 1 1 d .
C8 C 0.07918(9) 0.6557(2) 0.07977(11) 0.0180(3) Uani 1 1 d .
C9 C 0.02279(9) 0.7725(2) 0.07525(12) 0.0219(4) Uani 1 1 d .
C10 C 0.02093(10) 0.8830(2) 0.14580(13) 0.0227(4) Uani 1 1 d .
C11 C 0.07495(10) 0.8773(2) 0.22163(12) 0.0195(3) Uani 1 1 d .
C12 C 0.13077(9) 0.76140(19) 0.22659(11) 0.0154(3) Uani 1 1 d .
C13 C 0.19905(8) 0.57955(18) 0.33594(10) 0.0122(3) Uani 1 1 d .
C14 C 0.20306(9) 0.53270(19) 0.42846(10) 0.0144(3) Uani 1 1 d .
C15 C 0.20644(9) 0.3748(2) 0.45195(10) 0.0159(3) Uani 1 1 d .
C16 C 0.20646(9) 0.26255(18) 0.38251(11) 0.0151(3) Uani 1 1 d .
C17 C 0.20380(9) 0.30815(18) 0.28914(10) 0.0138(3) Uani 1 1 d .
C18 C 0.19979(8) 0.46544(18) 0.26518(10) 0.0118(3) Uani 1 1 d .
C19 C 0.45382(9) 0.54824(18) 0.31851(10) 0.0123(3) Uani 1 1 d .
C20 C 0.44945(9) 0.40520(18) 0.36471(10) 0.0125(3) Uani 1 1 d .
C21 C 0.40194(11) 0.1813(2) 0.42774(13) 0.0234(4) Uani 1 1 d .
H21A H 0.387101 0.083185 0.393484 0.028 Uiso 1 1 calc R
H21B H 0.373187 0.185844 0.485696 0.028 Uiso 1 1 calc R
C22 C 0.48975(10) 0.18360(19) 0.45232(11) 0.0179(3) Uani 1 1 d .
H22A H 0.501264 0.180270 0.521132 0.021 Uiso 1 1 calc R
H22B H 0.515930 0.093817 0.422975 0.021 Uiso 1 1 calc R
C23 C 0.51415(9) 0.33861(18) 0.41171(10) 0.0135(3) Uani 1 1 d .
C24 C 0.58445(9) 0.41694(19) 0.41429(11) 0.0155(3) Uani 1 1 d .
H24 H 0.628812 0.373028 0.447423 0.019 Uiso 1 1 calc R
C25 C 0.58987(9) 0.5610(2) 0.36791(11) 0.0171(3) Uani 1 1 d .
H25 H 0.638229 0.615065 0.369023 0.021 Uiso 1 1 calc R
C26 C 0.52480(9) 0.62600(18) 0.32003(11) 0.0148(3) Uani 1 1 d .
H26 H 0.528936 0.723920 0.288249 0.018 Uiso 1 1 calc R

loop_
_atom_site_aniso_label
_atom_site_aniso_U_11
_atom_site_aniso_U_22
_atom_site_aniso_U_33
_atom_site_aniso_U_23
_atom_site_aniso_U_13
_atom_site_aniso_U_12
F1 0.0209(5) 0.0358(6) 0.0157(5) -0.0028(4) -0.0033(4) -0.0007(4)
F2 0.0204(5) 0.0468(7) 0.0297(6) 0.0086(5) -0.0100(4) 0.0043(5)
F3 0.0177(5) 0.0345(6) 0.0456(7) 0.0071(5) -0.0013(5) 0.0117(5)
F4 0.0213(5) 0.0217(5) 0.0346(6) -0.0057(4) 0.0023(4) 0.0072(4)
F5 0.0260(5) 0.0251(5) 0.0130(4) -0.0096(4) 0.0006(4) 0.0005(4)
F6 0.0341(6) 0.0326(6) 0.0104(4) 0.0048(4) 0.0006(4) -0.0036(5)
F7 0.0343(6) 0.0145(5) 0.0211(5) 0.0067(4) 0.0005(4) -0.0052(4)
F8 0.0342(6) 0.0125(5) 0.0147(4) -0.0036(4) 0.0028(4) -0.0027(4)
O1 0.0200(6) 0.0175(6) 0.0292(7) -0.0090(5) -0.0062(5) 0.0024(5)
O2 0.0196(6) 0.0206(6) 0.0157(5) -0.0027(5) 0.0008(4) 0.0053(5)
O3 0.0162(5) 0.0132(5) 0.0215(6) 0.0057(4) 0.0006(4) -0.0031(4)
N1 0.0119(6) 0.0110(6) 0.0147(6) 0.0025(5) -0.0005(5) 0.0009(5)
C1 0.0129(7) 0.0116(7) 0.0168(7) -0.0018(6) -0.0004(6) 0.0021(6)
C2 0.0127(7) 0.0089(7) 0.0197(7) 0.0013(6) 0.0002(6) 0.0001(5)
C3 0.0133(7) 0.0084(7) 0.0216(8) 0.0006(6) -0.0003(6) -0.0013(6)
C4 0.0127(7) 0.0142(7) 0.0117(7) 0.0044(6) 0.0022(5) -0.0015(6)
C5 0.0126(7) 0.0129(7) 0.0137(7) 0.0033(6) 0.0013(6) 0.0000(6)
C6 0.0131(7) 0.0137(7) 0.0100(6) 0.0006(5) 0.0005(5) -0.0006(6)
C7 0.0127(7) 0.0164(7) 0.0156(7) 0.0042(6) 0.0024(6) -0.0015(6)
C8 0.0148(8) 0.0236(8) 0.0154(7) 0.0034(6) 0.0007(6) -0.0038(6)
C9 0.0120(8) 0.0317(10) 0.0215(8) 0.0096(7) -0.0036(6) -0.0020(7)
C10 0.0130(8) 0.0242(9) 0.0309(9) 0.0087(7) 0.0026(7) 0.0045(7)
C11 0.0157(8) 0.0182(8) 0.0249(8) 0.0003(7) 0.0033(6) 0.0001(6)
C12 0.0115(7) 0.0150(7) 0.0199(7) 0.0021(6) 0.0014(6) -0.0008(6)
C13 0.0096(7) 0.0131(7) 0.0139(7) -0.0015(6) 0.0008(5) -0.0006(5)
C14 0.0132(7) 0.0182(8) 0.0118(7) -0.0060(6) 0.0007(6) -0.0016(6)
C15 0.0155(7) 0.0242(8) 0.0080(6) 0.0024(6) 0.0012(6) -0.0035(6)
C16 0.0152(7) 0.0131(7) 0.0172(7) 0.0031(6) 0.0007(6) -0.0028(6)
C17 0.0154(7) 0.0140(7) 0.0121(7) -0.0027(6) 0.0020(6) -0.0033(6)
C18 0.0111(7) 0.0138(7) 0.0106(6) 0.0003(6) 0.0013(5) -0.0021(6)
C19 0.0116(7) 0.0125(7) 0.0127(7) -0.0010(6) 0.0002(5) 0.0023(6)
C20 0.0124(7) 0.0125(7) 0.0127(7) -0.0025(5) 0.0024(6) 0.0002(6)
C21 0.0291(9) 0.0157(8) 0.0248(9) 0.0094(7) -0.0033(7) -0.0038(7)
C22 0.0248(8) 0.0112(7) 0.0178(7) 0.0032(6) 0.0024(6) 0.0026(6)
C23 0.0190(8) 0.0110(7) 0.0107(7) 0.0003(5) 0.0021(6) 0.0049(6)
C24 0.0144(7) 0.0160(7) 0.0158(7) -0.0030(6) -0.0014(6) 0.0057(6)
C25 0.0129(7) 0.0187(8) 0.0199(8) -0.0017(6) 0.0020(6) -0.0011(6)
C26 0.0169(8) 0.0130(7) 0.0147(7) 0.0014(6) 0.0017(6) 0.0001(6)

loop_
_atom_type_symbol
_atom_type_description
_atom_type_scat_dispersion_real
_atom_type_scat_dispersion_imag
_atom_type_scat_source
C C 0.0033 0.0016 'International Tables Vol C Tables 4.2.6.8 and 6.1.1.4'
H H 0.0000 0.0000 'International Tables Vol C Tables 4.2.6.8 and 6.1.1.4'
F F 0.0171 0.0103 'International Tables Vol C Tables 4.2.6.8 and 6.1.1.4'
N N 0.0061 0.0033 'International Tables Vol C Tables 4.2.6.8 and 6.1.1.4'
O O 0.0106 0.0060 'International Tables Vol C Tables 4.2.6.8 and 6.1.1.4'

loop_
_geom_angle_atom_site_label_1
_geom_angle_atom_site_label_2
_geom_angle_atom_site_label_3
_geom_angle
C20 O3 C21 107.21(12)
C3 N1 C4 113.25(13)
C3 N1 C19 122.85(13)
C4 N1 C19 123.39(13)
C2 C1 H1 112.6
C12 C1 H1 112.6
C12 C1 C2 104.84(12)
C12 C1 C13 107.83(12)
C13 C1 H1 112.6
C13 C1 C2 105.79(12)
C1 C2 H2 110.5
C3 C2 C1 110.09(12)
C3 C2 H2 110.5
C3 C2 C5 105.09(12)
C5 C2 C1 109.92(12)
C5 C2 H2 110.5
O1 C3 N1 124.95(14)
O1 C3 C2 126.77(14)
N1 C3 C2 108.24(13)
O2 C4 N1 124.83(14)
O2 C4 C5 126.85(14)
N1 C4 C5 108.31(13)
C2 C5 H5 109.9
C2 C5 C6 110.40(12)
C4 C5 C2 104.96(12)
C4 C5 H5 109.9
C4 C5 C6 111.54(12)
C6 C5 H5 109.9
C5 C6 H6 112.6
C7 C6 C5 104.90(12)
C7 C6 H6 112.6
C7 C6 C18 107.52(12)
C18 C6 C5 106.04(12)
C18 C6 H6 112.6
C8 C7 C6 126.54(15)
C8 C7 C12 119.57(15)
C12 C7 C6 113.69(13)
F1 C8 C7 120.78(15)
F1 C8 C9 118.94(14)
C7 C8 C9 120.25(16)
F2 C9 C8 120.49(16)
F2 C9 C10 119.56(16)
C10 C9 C8 119.94(15)
F3 C10 C9 119.84(16)
F3 C10 C11 119.96(17)
C9 C10 C11 120.19(16)
F4 C11 C10 118.32(15)
F4 C11 C12 121.59(15)
C12 C11 C10 120.09(16)
C7 C12 C1 113.82(13)
C11 C12 C1 126.08(15)
C11 C12 C7 119.94(15)
C14 C13 C1 126.31(14)
C14 C13 C18 119.40(14)
C18 C13 C1 114.23(13)
F5 C14 C13 120.98(14)
F5 C14 C15 118.25(13)
C13 C14 C15 120.77(14)
F6 C15 C14 120.27(14)
F6 C15 C16 119.85(15)
C16 C15 C14 119.88(14)
F7 C16 C15 119.62(14)
F7 C16 C17 120.38(14)
C15 C16 C17 119.96(14)
F8 C17 C16 118.04(14)
F8 C17 C18 121.48(13)
C18 C17 C16 120.47(14)
C13 C18 C6 113.34(13)
C17 C18 C6 127.05(14)
C17 C18 C13 119.51(14)
C20 C19 N1 119.63(13)
C20 C19 C26 118.78(14)
C26 C19 N1 121.58(13)
O3 C20 C19 124.00(14)
O3 C20 C23 114.57(13)
C19 C20 C23 121.43(14)
O3 C21 H21A 110.2
O3 C21 H21B 110.2
O3 C21 C22 107.48(13)
H21A C21 H21B 108.5
C22 C21 H21A 110.2
C22 C21 H21B 110.2
C21 C22 H22A 111.2
C21 C22 H22B 111.2
H22A C22 H22B 109.2
C23 C22 C21 102.59(13)
C23 C22 H22A 111.2
C23 C22 H22B 111.2
C20 C23 C22 107.81(14)
C24 C23 C20 119.77(14)
C24 C23 C22 132.42(14)
C23 C24 H24 120.3
C23 C24 C25 119.50(14)
C25 C24 H24 120.3
C24 C25 H25 119.9
C26 C25 C24 120.28(15)
C26 C25 H25 119.9
C19 C26 C25 120.22(14)
C19 C26 H26 119.9
C25 C26 H26 119.9

loop_
_geom_bond_atom_site_label_1
_geom_bond_atom_site_label_2
_geom_bond_distance
F1 C8 1.3419(19)
F2 C9 1.3404(19)
F3 C10 1.338(2)
F4 C11 1.345(2)
F5 C14 1.3489(17)
F6 C15 1.3360(17)
F7 C16 1.3399(18)
F8 C17 1.3408(17)
O1 C3 1.2022(19)
O2 C4 1.2008(19)
O3 C20 1.3557(18)
O3 C21 1.4664(19)
N1 C3 1.394(2)
N1 C4 1.396(2)
N1 C19 1.4302(19)
C1 H1 1.0000
C1 C2 1.562(2)
C1 C12 1.512(2)
C1 C13 1.512(2)
C2 H2 1.0000
C2 C3 1.517(2)
C2 C5 1.543(2)
C4 C5 1.517(2)
C5 H5 1.0000
C5 C6 1.561(2)
C6 H6 1.0000
C6 C7 1.516(2)
C6 C18 1.516(2)
C7 C8 1.376(2)
C7 C12 1.400(2)
C8 C9 1.386(2)
C9 C10 1.376(3)
C10 C11 1.385(2)
C11 C12 1.373(2)
C13 C14 1.376(2)
C13 C18 1.398(2)
C14 C15 1.380(2)
C15 C16 1.373(2)
C16 C17 1.385(2)
C17 C18 1.376(2)
C19 C20 1.384(2)
C19 C26 1.388(2)
C20 C23 1.386(2)
C21 H21A 0.9900
C21 H21B 0.9900
C21 C22 1.533(2)
C22 H22A 0.9900
C22 H22B 0.9900
C22 C23 1.505(2)
C23 C24 1.380(2)
C24 H24 0.9500
C24 C25 1.394(2)
C25 H25 0.9500
C25 C26 1.391(2)
C26 H26 0.9500
